data_1525860
loop_
_publ_author_name
'Dechamps, M.'
'Dubertret, A.'
'Lehr, P.'

_publ_section_title
;
 Description de la structure cristallographique d'une phase nouvelle
 omega' (O) observee dans les alliages titane-zirconium-oxygene
;
_journal_name_full
;
Comptes Rendus Hebdomadaires des Seances de l'Academie des Sciences, Serie C, 
Sciences Chimiques (1966-)
;
_journal_page_first 444
_journal_page_last 447
_journal_volume 274
_journal_year 1972
_chemical_formula_sum 'O Ti2 Zr'
_chemical_name_systematic 'Ti2 Zr O'
_space_group_IT_number 65
_symmetry_space_group_name_Hall '-C 2 2'
_symmetry_space_group_name_H-M 'C m m m'
_cell_angle_alpha 90
_cell_angle_beta 90
_cell_angle_gamma 90
_cell_formula_units_Z 4
_cell_length_a 4.838
_cell_length_b 8.147
_cell_length_c 6.107
_cell_volume 240.709
_citation_journal_id_ASTM CHDCAQ
_cod_data_source_file Dechamps_CHDCAQ_1972_1733.cif
_cod_data_source_block O1Ti2Zr1
_cod_original_cell_volume 240.7085
_cod_original_formula_sum 'O1 Ti2 Zr1'
_cod_database_code 1525860

loop_
_symmetry_equiv_pos_as_xyz
x,y,z
-x,-y,z
x,-y,-z
-x,y,-z
-x,-y,-z
x,y,-z
-x,y,z
x,-y,z
x+1/2,y+1/2,z
-x+1/2,-y+1/2,z
x+1/2,-y+1/2,-z
-x+1/2,y+1/2,-z
-x+1/2,-y+1/2,-z
x+1/2,y+1/2,-z
-x+1/2,y+1/2,z
x+1/2,-y+1/2,z

loop_
_atom_site_label
_atom_site_type_symbol
_atom_site_fract_x
_atom_site_fract_y
_atom_site_fract_z
_atom_site_occupancy
_atom_site_U_iso_or_equiv
O1 O 0.5 0.25 0 1 0.0
Zr2 Zr 0 0 0.5 1 0.0
Ti1 Ti 0 0.338 0.254 1 0.0
Zr1 Zr 0 0 0 1 0.0
